data_7210144
loop_
_publ_author_name
'Wang, Ping'
'Fan, Rui-Qing'
'Yang, Yu-Lin'
'Liu, Xin-Rong'
'Xiao, Peng'
'Li, Xin-Yu'
'Hasi, Wuliji'
'Cao, Wen-Wu'

_publ_section_title
;
 1-D helical chain, 2-D layered network and 3-D porous lanthanide--organic
 frameworks based on multiple coordination sites of
 benzimidazole-5,6-dicarboxylic acid: synthesis, crystal structure,
 photoluminescence and thermal stability
;
_journal_issue 22
_journal_name_full CrystEngComm
_journal_page_first 4489
_journal_paper_doi 10.1039/c3ce40184g
_journal_volume 15
_journal_year 2013
_chemical_formula_sum 'C10 H10 N2 O9 Tb'
_chemical_formula_weight 461.13
_chemical_name_systematic
;
?
;
_space_group_IT_number 2
_symmetry_cell_setting triclinic
_symmetry_space_group_name_Hall '-P 1'
_symmetry_space_group_name_H-M 'P -1'
_atom_sites_solution_hydrogens geom
_atom_sites_solution_primary direct
_atom_sites_solution_secondary difmap
_audit_creation_method SHELXL-97
_cell_angle_alpha 99.882(7)
_cell_angle_beta 106.505(7)
_cell_angle_gamma 106.190(7)
_cell_formula_units_Z 2
_cell_length_a 6.5059(6)
_cell_length_b 9.8342(8)
_cell_length_c 10.9444(9)
_cell_measurement_reflns_used 3681
_cell_measurement_temperature 293(2)
_cell_measurement_theta_max 25.00
_cell_measurement_theta_min 3.36
_cell_volume 620.36(10)
_computing_cell_refinement 'Bruker SMART'
_computing_data_collection 'Bruker SMART'
_computing_data_reduction 'Bruker SAINT'
_computing_molecular_graphics SHELXP-97
_computing_publication_material SHELXTL
_computing_structure_refinement 'SHELXL-97 (Sheldrick, 1997)'
_computing_structure_solution 'SHELXS-97 (Sheldrick, 1997)'
_diffrn_ambient_temperature 293(2)
_diffrn_measured_fraction_theta_full 0.996
_diffrn_measured_fraction_theta_max 0.996
_diffrn_measurement_device_type 'Bruker Smart APEX CCD area detector'
_diffrn_measurement_method 'phi and omega scans'
_diffrn_radiation_monochromator graphite
_diffrn_radiation_source 'fine-focus sealed tube'
_diffrn_radiation_type MoK\a
_diffrn_radiation_wavelength 0.71073
_diffrn_reflns_av_R_equivalents 0.0345
_diffrn_reflns_av_sigmaI/netI 0.0407
_diffrn_reflns_limit_h_max 7
_diffrn_reflns_limit_h_min -7
_diffrn_reflns_limit_k_max 11
_diffrn_reflns_limit_k_min -9
_diffrn_reflns_limit_l_max 13
_diffrn_reflns_limit_l_min -11
_diffrn_reflns_number 3681
_diffrn_reflns_theta_full 25.00
_diffrn_reflns_theta_max 25.00
_diffrn_reflns_theta_min 3.36
_diffrn_standards_decay_% 0
_diffrn_standards_interval_count 0
_diffrn_standards_interval_time 0
_diffrn_standards_number 0
_exptl_absorpt_coefficient_mu 5.756
_exptl_absorpt_correction_T_max 0.5701
_exptl_absorpt_correction_T_min 0.5216
_exptl_absorpt_correction_type multi-scan
_exptl_absorpt_process_details SADABS
_exptl_crystal_colour colorless
_exptl_crystal_density_diffrn 2.469
_exptl_crystal_density_method 'not measured'
_exptl_crystal_description block
_exptl_crystal_F_000 442
_exptl_crystal_size_max 0.13
_exptl_crystal_size_mid 0.12
_exptl_crystal_size_min 0.11
_refine_diff_density_max 0.717
_refine_diff_density_min -0.912
_refine_diff_density_rms 0.157
_refine_ls_extinction_method none
_refine_ls_goodness_of_fit_ref 1.050
_refine_ls_hydrogen_treatment constr
_refine_ls_matrix_type full
_refine_ls_number_parameters 199
_refine_ls_number_reflns 2173
_refine_ls_number_restraints 0
_refine_ls_restrained_S_all 1.050
_refine_ls_R_factor_all 0.0279
_refine_ls_R_factor_gt 0.0264
_refine_ls_shift/su_max 0.002
_refine_ls_shift/su_mean 0.000
_refine_ls_structure_factor_coef Fsqd
_refine_ls_weighting_details 'calc w=1/[\s^2^(Fo^2^)+(0.0394P)^2^+0.7948P] where P=(Fo^2^+2Fc^2^)/3'
_refine_ls_weighting_scheme calc
_refine_ls_wR_factor_gt 0.0689
_refine_ls_wR_factor_ref 0.0698
_reflns_number_gt 2071
_reflns_number_total 2173
_reflns_threshold_expression >2sigma(I)
_cod_data_source_file c3ce40184g.txt
_cod_data_source_block 5
_cod_depositor_comments
;
The following automatic conversions were performed:

'_symmetry_cell_setting' value 'Triclinic' changed to 'triclinic'
according to /home/saulius/struct/CIF-dictionaries/cif_core.dic
dictionary named 'cif_core.dic' version 2.4.2 from 2011-04-26.

Automatic conversion script
Id: cif_fix_values 1891 2012-01-12 08:04:46Z andrius 
;
_cod_original_cell_volume 620.36(9)
_cod_original_sg_symbol_H-M 'P-1 '
_cod_database_code 7210144

loop_
_symmetry_equiv_pos_as_xyz
'x, y, z'
'-x, -y, -z'

loop_
_atom_site_label
_atom_site_type_symbol
_atom_site_fract_x
_atom_site_fract_y
_atom_site_fract_z
_atom_site_U_iso_or_equiv
_atom_site_adp_type
_atom_site_occupancy
_atom_site_symmetry_multiplicity
_atom_site_calc_flag
_atom_site_refinement_flags
Tb1 Tb 0.32318(4) 0.39717(2) 0.68970(2) 0.01289(11) Uani 1 1 d .
O1 O 0.1588(6) 0.3054(4) 0.4548(3) 0.0184(8) Uani 1 1 d .
O2 O -0.1609(7) 0.1160(5) 0.4098(4) 0.0367(11) Uani 1 1 d .
O3 O -0.0210(6) 0.5123(4) 0.3297(4) 0.0224(8) Uani 1 1 d .
O4 O 0.2913(7) 0.5384(4) 0.2807(4) 0.0256(9) Uani 1 1 d .
O5 O 0.3956(7) 0.3249(4) 0.8921(3) 0.0252(9) Uani 1 1 d .
O6 O 0.4771(7) 0.6031(4) 0.8862(3) 0.0196(8) Uani 1 1 d .
O7 O 0.0117(7) 0.1894(4) 0.6659(4) 0.0263(9) Uani 1 1 d .
H7B H -0.0461 0.1271 0.5771 0.040 Uiso 1 1 d R
H7C H -0.1066 0.2208 0.6836 0.040 Uiso 1 1 d R
O8 O 0.4216(6) 0.1786(4) 0.6339(4) 0.0227(8) Uani 1 1 d .
H8A H 0.3676 0.1105 0.6806 0.034 Uiso 1 1 d R
H8C H 0.3509 0.1331 0.5402 0.034 Uiso 1 1 d R
O9 O 0.4187(7) 0.6099(4) 0.5994(4) 0.0246(9) Uani 1 1 d .
H9B H 0.3483 0.5784 0.5046 0.037 Uiso 1 1 d R
H9C H 0.5816 0.6510 0.6233 0.037 Uiso 1 1 d R
N1 N -0.2381(8) 0.1030(5) -0.1768(4) 0.0189(10) Uani 1 1 d .
N2 N -0.3334(7) -0.0918(5) -0.0978(4) 0.0160(9) Uani 1 1 d .
H2A H -0.3869 -0.1821 -0.0977 0.019 Uiso 1 1 calc R
C1 C -0.3336(9) -0.0402(6) -0.2051(5) 0.0178(11) Uani 1 1 d .
H1B H -0.3961 -0.1012 -0.2912 0.021 Uiso 1 1 calc R
C2 C -0.1683(9) 0.1513(6) -0.0395(5) 0.0153(11) Uani 1 1 d .
C3 C -0.0558(9) 0.2917(6) 0.0463(5) 0.0169(11) Uani 1 1 d .
H3A H -0.0106 0.3724 0.0141 0.020 Uiso 1 1 calc R
C4 C -0.0120(8) 0.3097(5) 0.1798(5) 0.0122(10) Uani 1 1 d .
C5 C -0.0761(9) 0.1862(6) 0.2287(5) 0.0143(10) Uani 1 1 d .
C6 C -0.1856(8) 0.0448(5) 0.1450(5) 0.0136(10) Uani 1 1 d .
H6B H -0.2274 -0.0362 0.1773 0.016 Uiso 1 1 calc R
C7 C -0.2301(8) 0.0297(6) 0.0110(5) 0.0138(10) Uani 1 1 d .
C8 C 0.0941(8) 0.4634(5) 0.2711(5) 0.0137(10) Uani 1 1 d .
C9 C -0.0218(9) 0.2031(6) 0.3753(5) 0.0167(11) Uani 1 1 d .
C10 C 0.4763(9) 0.4183(6) 1.0015(5) 0.0163(11) Uani 1 1 d .

loop_
_atom_site_aniso_label
_atom_site_aniso_U_11
_atom_site_aniso_U_22
_atom_site_aniso_U_33
_atom_site_aniso_U_23
_atom_site_aniso_U_13
_atom_site_aniso_U_12
Tb1 0.01410(16) 0.01256(16) 0.01096(16) 0.00237(10) 0.00447(11) 0.00350(11)
O1 0.017(2) 0.022(2) 0.0126(18) 0.0038(16) 0.0033(15) 0.0039(17)
O2 0.037(3) 0.036(3) 0.0138(19) 0.0043(18) 0.0057(18) -0.018(2)
O3 0.019(2) 0.023(2) 0.026(2) 0.0016(16) 0.0100(17) 0.0096(17)
O4 0.020(2) 0.017(2) 0.034(2) 0.0001(17) 0.0113(18) 0.0008(17)
O5 0.043(3) 0.016(2) 0.0094(18) 0.0014(15) 0.0038(17) 0.0070(18)
O6 0.029(2) 0.018(2) 0.0110(18) 0.0052(15) 0.0054(16) 0.0069(17)
O7 0.018(2) 0.027(2) 0.024(2) 0.0040(17) 0.0070(17) -0.0042(17)
O8 0.026(2) 0.014(2) 0.027(2) 0.0061(16) 0.0072(17) 0.0078(17)
O9 0.028(2) 0.024(2) 0.020(2) 0.0051(17) 0.0089(17) 0.0067(18)
N1 0.021(2) 0.019(3) 0.012(2) 0.0022(18) 0.0043(18) 0.003(2)
N2 0.019(2) 0.011(2) 0.017(2) 0.0019(18) 0.0056(18) 0.0043(19)
C1 0.019(3) 0.019(3) 0.013(3) 0.001(2) 0.005(2) 0.006(2)
C2 0.019(3) 0.017(3) 0.013(2) 0.004(2) 0.005(2) 0.010(2)
C3 0.021(3) 0.011(3) 0.021(3) 0.006(2) 0.010(2) 0.004(2)
C4 0.007(2) 0.011(3) 0.016(2) 0.002(2) 0.0031(19) 0.001(2)
C5 0.016(3) 0.018(3) 0.009(2) 0.004(2) 0.006(2) 0.005(2)
C6 0.012(3) 0.011(3) 0.017(3) 0.007(2) 0.004(2) 0.002(2)
C7 0.013(3) 0.017(3) 0.014(2) 0.005(2) 0.005(2) 0.008(2)
C8 0.013(3) 0.013(3) 0.015(3) 0.005(2) 0.003(2) 0.005(2)
C9 0.020(3) 0.017(3) 0.015(3) 0.005(2) 0.007(2) 0.009(2)
C10 0.016(3) 0.013(3) 0.020(3) 0.008(2) 0.007(2) 0.004(2)

loop_
_atom_type_symbol
_atom_type_description
_atom_type_scat_dispersion_real
_atom_type_scat_dispersion_imag
_atom_type_scat_source
C C 0.0033 0.0016 'International Tables Vol C Tables 4.2.6.8 and 6.1.1.4'
H H 0.0000 0.0000 'International Tables Vol C Tables 4.2.6.8 and 6.1.1.4'
N N 0.0061 0.0033 'International Tables Vol C Tables 4.2.6.8 and 6.1.1.4'
O O 0.0106 0.0060 'International Tables Vol C Tables 4.2.6.8 and 6.1.1.4'
Tb Tb -0.1723 4.1537 'International Tables Vol C Tables 4.2.6.8 and 6.1.1.4'

loop_
_geom_angle_atom_site_label_1
_geom_angle_atom_site_label_2
_geom_angle_atom_site_label_3
_geom_angle
_geom_angle_site_symmetry_1
_geom_angle_site_symmetry_3
O4 Tb1 O3 144.05(13) 2_666 2_566
O4 Tb1 O7 139.55(14) 2_666 .
O3 Tb1 O7 76.39(14) 2_566 .
O4 Tb1 O1 100.50(13) 2_666 .
O3 Tb1 O1 85.13(13) 2_566 .
O7 Tb1 O1 79.11(13) . .
O4 Tb1 O5 89.59(14) 2_666 .
O3 Tb1 O5 106.85(13) 2_566 .
O7 Tb1 O5 71.00(14) . .
O1 Tb1 O5 143.60(13) . .
O4 Tb1 O6 80.51(13) 2_666 .
O3 Tb1 O6 77.35(13) 2_566 .
O7 Tb1 O6 119.97(13) . .
O1 Tb1 O6 149.22(13) . .
O5 Tb1 O6 66.70(12) . .
O4 Tb1 O8 69.30(13) 2_666 .
O3 Tb1 O8 144.67(13) 2_566 .
O7 Tb1 O8 71.86(13) . .
O1 Tb1 O8 74.14(13) . .
O5 Tb1 O8 77.11(12) . .
O6 Tb1 O8 132.58(13) . .
O4 Tb1 O9 73.43(13) 2_666 .
O3 Tb1 O9 74.40(13) 2_566 .
O7 Tb1 O9 141.03(14) . .
O1 Tb1 O9 73.26(13) . .
O5 Tb1 O9 142.72(13) . .
O6 Tb1 O9 77.71(12) . .
O8 Tb1 O9 123.93(12) . .
C9 O1 Tb1 134.2(3) . .
C8 O3 Tb1 146.3(3) . 2_566
C8 O4 Tb1 160.0(3) . 2_666
C10 O5 Tb1 120.9(3) . .
C10 O6 Tb1 120.2(3) 2_667 .
Tb1 O7 H7B 109.4 . .
Tb1 O7 H7C 109.4 . .
H7B O7 H7C 109.5 . .
Tb1 O8 H8A 109.3 . .
Tb1 O8 H8C 109.4 . .
H8A O8 H8C 109.5 . .
Tb1 O9 H9B 109.4 . .
Tb1 O9 H9C 109.3 . .
H9B O9 H9C 109.5 . .
C1 N1 C2 104.6(4) . .
C1 N2 C7 106.4(4) . .
C1 N2 H2A 126.8 . .
C7 N2 H2A 126.8 . .
N1 C1 N2 114.1(4) . .
N1 C1 H1B 122.9 . .
N2 C1 H1B 122.9 . .
C3 C2 N1 130.8(5) . .
C3 C2 C7 119.9(4) . .
N1 C2 C7 109.3(4) . .
C4 C3 C2 119.0(5) . .
C4 C3 H3A 120.5 . .
C2 C3 H3A 120.5 . .
C3 C4 C5 120.3(5) . .
C3 C4 C8 118.6(4) . .
C5 C4 C8 121.0(4) . .
C6 C5 C4 121.7(4) . .
C6 C5 C9 117.2(4) . .
C4 C5 C9 121.1(4) . .
C5 C6 C7 117.0(4) . .
C5 C6 H6B 121.5 . .
C7 C6 H6B 121.5 . .
N2 C7 C6 132.3(5) . .
N2 C7 C2 105.5(4) . .
C6 C7 C2 122.2(5) . .
O3 C8 O4 123.1(5) . .
O3 C8 C4 118.9(4) . .
O4 C8 C4 118.0(4) . .
O2 C9 O1 124.6(5) . .
O2 C9 C5 117.4(5) . .
O1 C9 C5 118.0(4) . .
O5 C10 O6 127.8(5) . 2_667
O5 C10 C10 116.3(6) . 2_667
O6 C10 C10 115.9(6) 2_667 2_667

loop_
_geom_bond_atom_site_label_1
_geom_bond_atom_site_label_2
_geom_bond_distance
_geom_bond_site_symmetry_2
Tb1 O4 2.320(4) 2_666
Tb1 O3 2.346(4) 2_566
Tb1 O7 2.357(4) .
Tb1 O1 2.381(3) .
Tb1 O5 2.402(4) .
Tb1 O6 2.425(4) .
Tb1 O8 2.438(4) .
Tb1 O9 2.465(4) .
O1 C9 1.269(7) .
O2 C9 1.252(6) .
O3 C8 1.254(6) .
O3 Tb1 2.346(4) 2_566
O4 C8 1.253(6) .
O4 Tb1 2.320(4) 2_666
O5 C10 1.245(6) .
O6 C10 1.249(6) 2_667
O7 H7B 0.9600 .
O7 H7C 0.9600 .
O8 H8A 0.9600 .
O8 H8C 0.9600 .
O9 H9B 0.9600 .
O9 H9C 0.9600 .
N1 C1 1.311(7) .
N1 C2 1.392(6) .
N2 C1 1.355(7) .
N2 C7 1.381(6) .
N2 H2A 0.8600 .
C1 H1B 0.9300 .
C2 C3 1.387(7) .
C2 C7 1.408(7) .
C3 C4 1.375(7) .
C3 H3A 0.9300 .
C4 C5 1.415(7) .
C4 C8 1.506(7) .
C5 C6 1.386(7) .
C5 C9 1.511(7) .
C6 C7 1.384(7) .
C6 H6B 0.9300 .
C10 O6 1.249(6) 2_667
C10 C10 1.557(10) 2_667
